data_4078485
loop_
_publ_author_name
'Jian, Zhongbao'
'Petrov, Alex R.'
'Hangaly, Noa K.'
'Li, Shihui'
'Rong, Weifeng'
'Mou, Zehuai'
'Rufanov, Konstantin A.'
'Harms, Klaus'
'Sundermeyer, J\"org'
'Cui, Dongmei'

_publ_section_title
;
 Phosphazene-Functionalized Cyclopentadienyl and Its Derivatives Ligated
 Rare-Earth Metal Alkyl Complexes: Synthesis, Structures, and Catalysis on
 Ethylene Polymerization
;
_journal_issue 11
_journal_name_full Organometallics
_journal_page_first 4267
_journal_paper_doi 10.1021/om300263p
_journal_volume 31
_journal_year 2012
_chemical_formula_sum 'C48 H63 N O P Si2 Y'
_chemical_formula_weight 846.05
_chemical_name_systematic
; 
 ? 
;
_space_group_IT_number 2
_symmetry_cell_setting triclinic
_symmetry_space_group_name_Hall '-P 1'
_symmetry_space_group_name_H-M 'P -1'
_atom_sites_solution_hydrogens geom
_atom_sites_solution_primary direct
_atom_sites_solution_secondary difmap
_audit_creation_method SHELXL-97
_cell_angle_alpha 78.9320(10)
_cell_angle_beta 74.1660(10)
_cell_angle_gamma 71.1960(10)
_cell_formula_units_Z 2
_cell_length_a 11.5603(6)
_cell_length_b 12.7372(7)
_cell_length_c 17.6573(10)
_cell_measurement_temperature 185(2)
_cell_volume 2352.3(2)
_computing_structure_refinement 'SHELXL-97 (Sheldrick, 1997)'
_computing_structure_solution 'SHELXS-97 (Sheldrick, 1990)'
_diffrn_ambient_temperature 185(2)
_diffrn_measured_fraction_theta_full 0.975
_diffrn_measured_fraction_theta_max 0.975
_diffrn_radiation_monochromator graphite
_diffrn_radiation_source 'fine-focus sealed tube'
_diffrn_radiation_type MoK\a
_diffrn_radiation_wavelength 0.71073
_diffrn_reflns_av_R_equivalents 0.0194
_diffrn_reflns_av_sigmaI/netI 0.0487
_diffrn_reflns_limit_h_max 14
_diffrn_reflns_limit_h_min -14
_diffrn_reflns_limit_k_max 15
_diffrn_reflns_limit_k_min -10
_diffrn_reflns_limit_l_max 20
_diffrn_reflns_limit_l_min -21
_diffrn_reflns_number 12907
_diffrn_reflns_theta_full 26.04
_diffrn_reflns_theta_max 26.04
_diffrn_reflns_theta_min 1.70
_exptl_absorpt_coefficient_mu 1.358
_exptl_absorpt_correction_T_max 0.7824
_exptl_absorpt_correction_T_min 0.7106
_exptl_absorpt_correction_type multi-scan
_exptl_crystal_density_diffrn 1.194
_exptl_crystal_density_method 'not measured'
_exptl_crystal_F_000 896
_exptl_crystal_size_max 0.27
_exptl_crystal_size_mid 0.24
_exptl_crystal_size_min 0.19
_refine_diff_density_max 0.579
_refine_diff_density_min -0.505
_refine_diff_density_rms 0.065
_refine_ls_extinction_method none
_refine_ls_goodness_of_fit_ref 1.030
_refine_ls_hydrogen_treatment constr
_refine_ls_matrix_type full
_refine_ls_number_parameters 496
_refine_ls_number_reflns 9064
_refine_ls_number_restraints 0
_refine_ls_restrained_S_all 1.030
_refine_ls_R_factor_all 0.0673
_refine_ls_R_factor_gt 0.0473
_refine_ls_shift/su_max 0.086
_refine_ls_shift/su_mean 0.003
_refine_ls_structure_factor_coef Fsqd
_refine_ls_weighting_details 'calc w=1/[\s^2^(Fo^2^)+(0.0685P)^2^+0.2454P] where P=(Fo^2^+2Fc^2^)/3'
_refine_ls_weighting_scheme calc
_refine_ls_wR_factor_gt 0.1120
_refine_ls_wR_factor_ref 0.1214
_reflns_number_gt 7006
_reflns_number_total 9064
_reflns_threshold_expression >2sigma(I)
_cod_data_source_file om300263p_si_002.cif
_cod_data_source_block 5b
_cod_original_sg_symbol_H-M P-1
_cod_database_code 4078485

loop_
_symmetry_equiv_pos_as_xyz
'x, y, z'
'-x, -y, -z'

loop_
_atom_site_label
_atom_site_type_symbol
_atom_site_fract_x
_atom_site_fract_y
_atom_site_fract_z
_atom_site_U_iso_or_equiv
_atom_site_adp_type
_atom_site_occupancy
_atom_site_symmetry_multiplicity
_atom_site_calc_flag
_atom_site_refinement_flags
C8 C -0.1951(3) 0.7284(3) 0.58259(18) 0.0370(7) Uani 1 1 d .
H8 H -0.1361 0.6929 0.5410 0.044 Uiso 1 1 calc R
Y1 Y -0.04166(3) 0.68006(2) 0.746774(16) 0.03047(10) Uani 1 1 d .
P1 P 0.10220(7) 0.75610(6) 0.57073(4) 0.02965(17) Uani 1 1 d .
C9 C -0.1626(3) 0.7936(2) 0.62536(16) 0.0320(6) Uani 1 1 d .
N1 N 0.1358(2) 0.6444(2) 0.63012(13) 0.0298(5) Uani 1 1 d .
C1 C -0.0508(3) 0.8272(2) 0.61705(16) 0.0312(6) Uani 1 1 d .
C16 C 0.1085(3) 0.7380(2) 0.47033(16) 0.0323(6) Uani 1 1 d .
C10 C 0.1976(3) 0.8497(2) 0.55929(18) 0.0346(7) Uani 1 1 d .
C22 C 0.2290(3) 0.5400(2) 0.61292(16) 0.0325(6) Uani 1 1 d .
C3 C -0.2001(3) 0.9064(3) 0.72242(19) 0.0404(7) Uani 1 1 d .
H3 H -0.2390 0.9460 0.7661 0.048 Uiso 1 1 calc R
C15 C 0.2462(3) 0.9020(3) 0.48570(19) 0.0390(7) Uani 1 1 d .
H15 H 0.2316 0.8882 0.4398 0.047 Uiso 1 1 calc R
C11 C 0.2214(3) 0.8724(3) 0.62652(19) 0.0412(7) Uani 1 1 d .
H11 H 0.1907 0.8376 0.6759 0.049 Uiso 1 1 calc R
C4 C -0.2542(3) 0.8442(3) 0.69057(18) 0.0371(7) Uani 1 1 d .
C2 C -0.0792(3) 0.8981(2) 0.67718(18) 0.0361(7) Uani 1 1 d .
H2 H -0.0250 0.9334 0.6849 0.043 Uiso 1 1 calc R
C19 C 0.1242(3) 0.7219(3) 0.31308(19) 0.0482(9) Uani 1 1 d .
H19 H 0.1302 0.7173 0.2601 0.058 Uiso 1 1 calc R
C23 C 0.3562(3) 0.5208(3) 0.61168(18) 0.0409(7) Uani 1 1 d .
C7 C -0.3143(3) 0.7181(3) 0.60305(19) 0.0448(8) Uani 1 1 d .
H7 H -0.3360 0.6759 0.5745 0.054 Uiso 1 1 calc R
C27 C 0.1888(3) 0.4520(3) 0.60168(16) 0.0342(7) Uani 1 1 d .
C26 C 0.2740(3) 0.3483(3) 0.58984(19) 0.0457(8) Uani 1 1 d .
H26 H 0.2465 0.2903 0.5833 0.055 Uiso 1 1 calc R
C17 C 0.0248(3) 0.8163(3) 0.42918(18) 0.0402(7) Uani 1 1 d .
H17 H -0.0367 0.8745 0.4542 0.048 Uiso 1 1 calc R
C28 C 0.0542(3) 0.4703(3) 0.5996(2) 0.0428(8) Uani 1 1 d .
H28A H 0.0446 0.4029 0.5888 0.064 Uiso 1 1 calc R
H28B H 0.0316 0.5293 0.5588 0.064 Uiso 1 1 calc R
H28C H 0.0007 0.4903 0.6499 0.064 Uiso 1 1 calc R
C21 C 0.1996(3) 0.6507(3) 0.43195(18) 0.0403(7) Uani 1 1 d .
H21 H 0.2555 0.5980 0.4591 0.048 Uiso 1 1 calc R
C25 C 0.3988(3) 0.3298(3) 0.5875(2) 0.0557(10) Uani 1 1 d .
H25 H 0.4557 0.2602 0.5785 0.067 Uiso 1 1 calc R
C18 C 0.0339(3) 0.8068(3) 0.35050(19) 0.0463(8) Uani 1 1 d .
H18 H -0.0221 0.8589 0.3230 0.056 Uiso 1 1 calc R
C13 C 0.3365(3) 0.9970(3) 0.5486(2) 0.0511(9) Uani 1 1 d .
H13 H 0.3818 1.0470 0.5452 0.061 Uiso 1 1 calc R
C5 C -0.3762(3) 0.8314(3) 0.7101(2) 0.0451(8) Uani 1 1 d .
H5 H -0.4362 0.8645 0.7523 0.054 Uiso 1 1 calc R
C20 C 0.2071(3) 0.6423(3) 0.35370(18) 0.0478(8) Uani 1 1 d .
H20 H 0.2673 0.5836 0.3284 0.057 Uiso 1 1 calc R
C14 C 0.3161(3) 0.9742(3) 0.4812(2) 0.0477(9) Uani 1 1 d .
H14 H 0.3495 1.0075 0.4320 0.057 Uiso 1 1 calc R
C12 C 0.2897(3) 0.9456(3) 0.6214(2) 0.0496(9) Uani 1 1 d .
H12 H 0.3042 0.9602 0.6670 0.060 Uiso 1 1 calc R
C24 C 0.4385(3) 0.4154(3) 0.5987(2) 0.0518(9) Uani 1 1 d .
H24 H 0.5228 0.4025 0.5976 0.062 Uiso 1 1 calc R
C29 C 0.4055(3) 0.6109(3) 0.6238(2) 0.0560(10) Uani 1 1 d .
H29A H 0.4155 0.6605 0.5758 0.084 Uiso 1 1 calc R
H29B H 0.4851 0.5775 0.6379 0.084 Uiso 1 1 calc R
H29C H 0.3473 0.6520 0.6656 0.084 Uiso 1 1 calc R
C6 C -0.4048(3) 0.7700(3) 0.6665(2) 0.0497(9) Uani 1 1 d .
H6 H -0.4854 0.7623 0.6787 0.060 Uiso 1 1 calc R
Si1 Si 0.05568(10) 0.83091(8) 0.88658(5) 0.0474(2) Uani 1 1 d .
Si2 Si -0.30752(10) 0.56781(9) 0.87837(6) 0.0544(3) Uani 1 1 d .
O1 O 0.0959(2) 0.51136(18) 0.79498(12) 0.0425(5) Uani 1 1 d .
C30 C -0.1930(3) 0.5760(3) 0.78401(18) 0.0388(7) Uani 1 1 d .
H30A H -0.2418 0.6011 0.7438 0.047 Uiso 1 1 calc R
H30B H -0.1447 0.4993 0.7764 0.047 Uiso 1 1 calc R
C34 C -0.0296(3) 0.7483(3) 0.86147(18) 0.0432(8) Uani 1 1 d .
H34A H -0.1164 0.7879 0.8823 0.052 Uiso 1 1 calc R
H34B H -0.0124 0.6806 0.8978 0.052 Uiso 1 1 calc R
C41 C 0.0880(4) 0.3979(3) 0.8163(2) 0.0606(10) Uani 1 1 d .
H41A H 0.1066 0.3611 0.7693 0.073 Uiso 1 1 calc R
H41B H 0.0049 0.3967 0.8472 0.073 Uiso 1 1 calc R
C35 C 0.2312(4) 0.7736(3) 0.8553(2) 0.0626(10) Uani 1 1 d .
H35A H 0.2576 0.7005 0.8830 0.094 Uiso 1 1 calc R
H35B H 0.2704 0.8221 0.8678 0.094 Uiso 1 1 calc R
H35C H 0.2551 0.7690 0.7993 0.094 Uiso 1 1 calc R
C36 C 0.0125(4) 0.9785(3) 0.8375(2) 0.0648(11) Uani 1 1 d .
H36A H 0.0535 0.9804 0.7823 0.097 Uiso 1 1 calc R
H36B H 0.0387 1.0251 0.8622 0.097 Uiso 1 1 calc R
H36C H -0.0767 1.0053 0.8430 0.097 Uiso 1 1 calc R
C38 C 0.2076(3) 0.5163(3) 0.8156(2) 0.0565(10) Uani 1 1 d .
H38A H 0.1846 0.5541 0.8625 0.068 Uiso 1 1 calc R
H38B H 0.2547 0.5564 0.7724 0.068 Uiso 1 1 calc R
C37 C 0.0237(4) 0.8396(3) 0.9956(2) 0.0662(11) Uani 1 1 d .
H37A H -0.0646 0.8710 1.0156 0.099 Uiso 1 1 calc R
H37B H 0.0686 0.8862 1.0044 0.099 Uiso 1 1 calc R
H37C H 0.0509 0.7662 1.0225 0.099 Uiso 1 1 calc R
C40 C 0.1853(4) 0.3417(4) 0.8648(3) 0.0849(15) Uani 1 1 d .
H40A H 0.1503 0.3512 0.9204 0.102 Uiso 1 1 calc R
H40B H 0.2193 0.2627 0.8591 0.102 Uiso 1 1 calc R
C39 C 0.2823(5) 0.4009(4) 0.8303(3) 0.0898(15) Uani 1 1 d .
H39A H 0.3337 0.3940 0.8672 0.108 Uiso 1 1 calc R
H39B H 0.3360 0.3726 0.7815 0.108 Uiso 1 1 calc R
C33 C -0.3971(5) 0.7047(4) 0.9148(3) 0.0993(18) Uani 1 1 d .
H33A H -0.3399 0.7422 0.9195 0.149 Uiso 1 1 calc R
H33B H -0.4513 0.6935 0.9657 0.149 Uiso 1 1 calc R
H33C H -0.4467 0.7494 0.8781 0.149 Uiso 1 1 calc R
C32 C -0.2297(6) 0.4863(6) 0.9592(3) 0.156(4) Uani 1 1 d .
H32A H -0.1996 0.4087 0.9513 0.233 Uiso 1 1 calc R
H32B H -0.2889 0.4955 1.0093 0.233 Uiso 1 1 calc R
H32C H -0.1605 0.5126 0.9588 0.233 Uiso 1 1 calc R
C31 C -0.4283(7) 0.5048(7) 0.8709(4) 0.174(4) Uani 1 1 d .
H31A H -0.4583 0.5384 0.8238 0.260 Uiso 1 1 calc R
H31B H -0.4969 0.5177 0.9165 0.260 Uiso 1 1 calc R
H31C H -0.3918 0.4260 0.8687 0.260 Uiso 1 1 calc R
C43 C 0.5129(6) 0.1331(5) 0.8310(9) 0.163(4) Uani 1 1 d .
C46 C 0.3444(7) 0.0417(6) 0.8291(9) 0.192(6) Uani 1 1 d .
H46 H 0.2899 0.0094 0.8183 0.230 Uiso 1 1 calc R
C44 C 0.5048(17) 0.1461(10) 0.7557(5) 0.261(12) Uani 1 1 d .
H44 H 0.5441 0.1806 0.7089 0.314 Uiso 1 1 calc R
C48 C 0.4573(10) 0.0886(10) 0.8971(5) 0.193(6) Uani 1 1 d .
H48 H 0.4912 0.0864 0.9397 0.232 Uiso 1 1 calc R
C47 C 0.3583(13) 0.0439(12) 0.9172(10) 0.291(10) Uani 1 1 d .
H47 H 0.3129 0.0217 0.9665 0.349 Uiso 1 1 calc R
C45 C 0.4215(13) 0.0925(8) 0.7725(11) 0.257(10) Uani 1 1 d .
H45 H 0.4085 0.0855 0.7242 0.309 Uiso 1 1 calc R
C42 C 0.6102(8) 0.1783(7) 0.8353(9) 0.246(7) Uani 1 1 d .
H42A H 0.6862 0.1189 0.8367 0.370 Uiso 1 1 calc R
H42B H 0.5847 0.2147 0.8824 0.370 Uiso 1 1 calc R
H42C H 0.6242 0.2313 0.7897 0.370 Uiso 1 1 calc R

loop_
_atom_site_aniso_label
_atom_site_aniso_U_11
_atom_site_aniso_U_22
_atom_site_aniso_U_33
_atom_site_aniso_U_23
_atom_site_aniso_U_13
_atom_site_aniso_U_12
C8 0.0356(17) 0.0428(18) 0.0349(16) -0.0016(14) -0.0122(13) -0.0124(14)
Y1 0.03094(16) 0.03188(16) 0.02815(16) -0.00214(11) -0.00483(11) -0.01071(12)
P1 0.0287(4) 0.0340(4) 0.0278(4) -0.0001(3) -0.0065(3) -0.0130(3)
C9 0.0312(15) 0.0336(16) 0.0306(15) 0.0025(12) -0.0109(12) -0.0089(13)
N1 0.0267(12) 0.0340(13) 0.0291(13) -0.0006(10) -0.0048(10) -0.0121(10)
C1 0.0319(15) 0.0335(16) 0.0289(15) 0.0011(12) -0.0085(12) -0.0116(13)
C16 0.0337(16) 0.0397(17) 0.0276(15) -0.0014(13) -0.0051(12) -0.0188(13)
C10 0.0307(15) 0.0329(16) 0.0408(17) 0.0031(13) -0.0126(13) -0.0101(13)
C22 0.0290(15) 0.0373(17) 0.0265(15) 0.0015(12) -0.0022(12) -0.0095(13)
C3 0.0421(18) 0.0357(17) 0.0402(18) -0.0072(14) -0.0103(14) -0.0046(14)
C15 0.0323(16) 0.0422(18) 0.0412(18) 0.0077(14) -0.0111(13) -0.0139(14)
C11 0.0415(18) 0.0445(19) 0.0434(18) -0.0005(15) -0.0141(14) -0.0190(15)
C4 0.0326(16) 0.0370(17) 0.0366(17) -0.0031(13) -0.0085(13) -0.0030(13)
C2 0.0399(17) 0.0311(16) 0.0395(17) -0.0033(13) -0.0133(14) -0.0099(13)
C19 0.063(2) 0.065(2) 0.0271(16) -0.0010(16) -0.0104(15) -0.0346(19)
C23 0.0312(16) 0.048(2) 0.0403(18) 0.0006(15) -0.0079(13) -0.0111(14)
C7 0.0389(18) 0.057(2) 0.0451(19) -0.0046(16) -0.0143(15) -0.0194(16)
C27 0.0332(16) 0.0376(17) 0.0278(15) -0.0037(13) -0.0023(12) -0.0084(13)
C26 0.049(2) 0.0399(19) 0.0442(19) -0.0078(15) -0.0040(15) -0.0117(16)
C17 0.0481(19) 0.0365(17) 0.0375(17) 0.0017(14) -0.0127(14) -0.0149(15)
C28 0.0424(18) 0.0423(19) 0.0484(19) -0.0104(15) -0.0063(15) -0.0190(15)
C21 0.0313(16) 0.053(2) 0.0355(17) -0.0028(15) -0.0048(13) -0.0141(15)
C25 0.048(2) 0.047(2) 0.057(2) -0.0089(18) -0.0062(17) 0.0047(17)
C18 0.060(2) 0.048(2) 0.0382(18) 0.0077(16) -0.0231(16) -0.0235(18)
C13 0.0374(18) 0.042(2) 0.080(3) 0.0007(19) -0.0175(18) -0.0203(16)
C5 0.0326(17) 0.052(2) 0.0418(18) -0.0040(16) -0.0043(14) -0.0050(15)
C20 0.0442(19) 0.062(2) 0.0343(18) -0.0084(16) 0.0037(15) -0.0205(17)
C14 0.0339(17) 0.0436(19) 0.060(2) 0.0144(17) -0.0074(16) -0.0178(15)
C12 0.046(2) 0.054(2) 0.060(2) -0.0097(18) -0.0182(17) -0.0213(17)
C24 0.0293(17) 0.062(2) 0.054(2) -0.0033(18) -0.0057(15) -0.0043(16)
C29 0.0327(18) 0.061(2) 0.078(3) 0.000(2) -0.0184(17) -0.0175(17)
C6 0.0314(17) 0.065(2) 0.053(2) 0.0006(18) -0.0099(15) -0.0182(16)
Si1 0.0685(7) 0.0429(5) 0.0367(5) -0.0038(4) -0.0192(5) -0.0182(5)
Si2 0.0496(6) 0.0617(7) 0.0453(6) -0.0017(5) 0.0073(4) -0.0248(5)
O1 0.0455(13) 0.0368(12) 0.0417(12) 0.0024(10) -0.0118(10) -0.0093(10)
C30 0.0378(17) 0.0414(18) 0.0361(17) -0.0022(14) -0.0035(13) -0.0155(14)
C34 0.0465(19) 0.0445(19) 0.0380(18) -0.0064(15) -0.0115(15) -0.0098(15)
C41 0.063(2) 0.039(2) 0.071(3) 0.0024(19) -0.009(2) -0.0128(18)
C35 0.074(3) 0.066(3) 0.058(2) -0.002(2) -0.023(2) -0.030(2)
C36 0.098(3) 0.049(2) 0.057(2) -0.0051(19) -0.031(2) -0.023(2)
C38 0.051(2) 0.060(2) 0.058(2) 0.0021(19) -0.0233(18) -0.0107(18)
C37 0.104(3) 0.057(2) 0.044(2) -0.0072(18) -0.022(2) -0.026(2)
C40 0.073(3) 0.055(3) 0.105(4) 0.026(3) -0.022(3) -0.008(2)
C39 0.073(3) 0.073(3) 0.114(4) 0.008(3) -0.035(3) -0.007(3)
C33 0.097(4) 0.096(4) 0.060(3) -0.010(3) 0.024(3) -0.002(3)
C32 0.121(5) 0.180(7) 0.056(3) 0.056(4) 0.016(3) 0.034(5)
C31 0.162(6) 0.268(10) 0.139(6) -0.097(6) 0.080(5) -0.179(7)
C43 0.074(4) 0.053(4) 0.302(14) -0.012(6) 0.040(6) -0.009(3)
C46 0.105(6) 0.060(4) 0.386(16) -0.071(7) 0.041(8) -0.045(4)
C44 0.42(3) 0.124(9) 0.085(6) -0.008(6) -0.037(9) 0.119(12)
C48 0.129(7) 0.204(11) 0.110(6) 0.048(6) 0.015(6) 0.064(7)
C47 0.202(14) 0.181(12) 0.283(17) 0.061(11) 0.018(12) 0.113(11)
C45 0.207(13) 0.082(7) 0.46(3) -0.126(11) 0.010(13) -0.021(7)
C42 0.097(6) 0.108(6) 0.51(2) -0.088(10) -0.007(9) -0.013(5)

loop_
_atom_type_symbol
_atom_type_description
_atom_type_scat_dispersion_real
_atom_type_scat_dispersion_imag
_atom_type_scat_source
C C 0.0033 0.0016 'International Tables Vol C Tables 4.2.6.8 and 6.1.1.4'
H H 0.0000 0.0000 'International Tables Vol C Tables 4.2.6.8 and 6.1.1.4'
N N 0.0061 0.0033 'International Tables Vol C Tables 4.2.6.8 and 6.1.1.4'
O O 0.0106 0.0060 'International Tables Vol C Tables 4.2.6.8 and 6.1.1.4'
Si Si 0.0817 0.0704 'International Tables Vol C Tables 4.2.6.8 and 6.1.1.4'
P P 0.1023 0.0942 'International Tables Vol C Tables 4.2.6.8 and 6.1.1.4'
Y Y -2.7962 3.5667 'International Tables Vol C Tables 4.2.6.8 and 6.1.1.4'

loop_
_geom_angle_atom_site_label_1
_geom_angle_atom_site_label_2
_geom_angle_atom_site_label_3
_geom_angle
C7 C8 C9 119.3(3)
O1 Y1 C30 84.51(9)
O1 Y1 C34 83.56(10)
C30 Y1 C34 109.84(11)
O1 Y1 N1 78.37(7)
C30 Y1 N1 121.93(9)
C34 Y1 N1 122.45(10)
O1 Y1 C1 139.92(8)
C30 Y1 C1 117.10(10)
C34 Y1 C1 115.54(10)
N1 Y1 C1 61.59(8)
O1 Y1 C2 149.07(9)
C30 Y1 C2 126.40(10)
C34 Y1 C2 86.06(10)
N1 Y1 C2 82.90(8)
C1 Y1 C2 30.42(9)
O1 Y1 C9 146.87(8)
C30 Y1 C9 86.56(10)
C34 Y1 C9 129.37(10)
N1 Y1 C9 79.55(8)
C1 Y1 C9 30.73(8)
C2 Y1 C9 49.09(9)
O1 Y1 C3 165.14(8)
C30 Y1 C3 101.53(10)
C34 Y1 C3 81.62(10)
N1 Y1 C3 108.91(8)
C1 Y1 C3 48.65(9)
C2 Y1 C3 28.29(9)
C9 Y1 C3 47.83(9)
O1 Y1 C4 163.48(9)
C30 Y1 C4 79.43(10)
C34 Y1 C4 105.43(10)
N1 Y1 C4 106.99(8)
C1 Y1 C4 48.59(9)
C2 Y1 C4 47.04(9)
C9 Y1 C4 28.76(8)
C3 Y1 C4 28.18(9)
N1 P1 C1 103.46(13)
N1 P1 C16 116.48(13)
C1 P1 C16 110.42(13)
N1 P1 C10 115.31(13)
C1 P1 C10 106.32(14)
C16 P1 C10 104.49(14)
C8 C9 C4 119.0(3)
C8 C9 C1 133.7(3)
C4 C9 C1 107.2(3)
C8 C9 Y1 116.88(19)
C4 C9 Y1 81.26(16)
C1 C9 Y1 70.04(15)
C22 N1 P1 128.06(19)
C22 N1 Y1 127.76(17)
P1 N1 Y1 102.74(11)
C2 C1 C9 106.4(2)
C2 C1 P1 123.9(2)
C9 C1 P1 125.7(2)
C2 C1 Y1 78.27(17)
C9 C1 Y1 79.23(16)
P1 C1 Y1 91.35(11)
C17 C16 C21 119.4(3)
C17 C16 P1 119.1(2)
C21 C16 P1 121.4(2)
C11 C10 C15 118.3(3)
C11 C10 P1 118.8(2)
C15 C10 P1 122.9(2)
C23 C22 C27 119.1(3)
C23 C22 N1 122.6(3)
C27 C22 N1 118.1(2)
C2 C3 C4 108.3(3)
C2 C3 Y1 70.27(17)
C4 C3 Y1 77.34(17)
C14 C15 C10 120.0(3)
C12 C11 C10 121.1(3)
C5 C4 C3 131.6(3)
C5 C4 C9 120.1(3)
C3 C4 C9 108.2(3)
C5 C4 Y1 123.4(2)
C3 C4 Y1 74.49(17)
C9 C4 Y1 69.98(15)
C3 C2 C1 109.7(3)
C3 C2 Y1 81.44(19)
C1 C2 Y1 71.31(16)
C18 C19 C20 120.4(3)
C24 C23 C22 118.7(3)
C24 C23 C29 119.4(3)
C22 C23 C29 121.9(3)
C8 C7 C6 121.3(3)
C26 C27 C22 120.0(3)
C26 C27 C28 119.2(3)
C22 C27 C28 120.8(3)
C25 C26 C27 121.0(3)
C18 C17 C16 119.5(3)
C20 C21 C16 120.4(3)
C26 C25 C24 119.2(3)
C19 C18 C17 120.7(3)
C14 C13 C12 119.7(3)
C6 C5 C4 119.2(3)
C21 C20 C19 119.6(3)
C13 C14 C15 120.7(3)
C13 C12 C11 120.1(3)
C25 C24 C23 122.0(3)
C5 C6 C7 121.0(3)
C34 Si1 C37 113.80(17)
C34 Si1 C36 110.74(17)
C37 Si1 C36 106.69(18)
C34 Si1 C35 113.34(17)
C37 Si1 C35 104.65(19)
C36 Si1 C35 107.1(2)
C30 Si2 C33 114.25(19)
C30 Si2 C32 111.4(2)
C33 Si2 C32 104.6(3)
C30 Si2 C31 111.7(2)
C33 Si2 C31 105.2(3)
C32 Si2 C31 109.3(4)
C41 O1 C38 107.9(3)
C41 O1 Y1 132.9(2)
C38 O1 Y1 118.95(19)
Si2 C30 Y1 127.86(16)
Si1 C34 Y1 138.82(17)
O1 C41 C40 104.7(3)
O1 C38 C39 106.4(3)
C39 C40 C41 102.9(4)
C38 C39 C40 102.6(4)
C48 C43 C44 135.1(15)
C48 C43 C42 116.0(16)
C44 C43 C42 108.9(12)
C45 C46 C47 112.2(12)
C45 C44 C43 92.5(13)
C43 C48 C47 132.9(15)
C48 C47 C46 98.5(11)
C44 C45 C46 148.0(19)

loop_
_geom_bond_atom_site_label_1
_geom_bond_atom_site_label_2
_geom_bond_distance
C8 C7 1.369(4)
C8 C9 1.413(4)
Y1 O1 2.388(2)
Y1 C30 2.404(3)
Y1 C34 2.405(3)
Y1 N1 2.472(2)
Y1 C1 2.670(3)
Y1 C2 2.759(3)
Y1 C9 2.790(3)
Y1 C3 2.899(3)
Y1 C4 2.935(3)
P1 N1 1.603(2)
P1 C1 1.755(3)
P1 C16 1.810(3)
P1 C10 1.820(3)
C9 C4 1.429(4)
C9 C1 1.451(4)
N1 C22 1.440(4)
C1 C2 1.427(4)
C16 C17 1.394(4)
C16 C21 1.395(4)
C10 C11 1.389(4)
C10 C15 1.399(4)
C22 C23 1.406(4)
C22 C27 1.408(4)
C3 C2 1.389(4)
C3 C4 1.420(4)
C15 C14 1.386(4)
C11 C12 1.381(4)
C4 C5 1.412(4)
C19 C18 1.367(5)
C19 C20 1.389(5)
C23 C24 1.391(5)
C23 C29 1.506(5)
C7 C6 1.409(5)
C27 C26 1.384(4)
C27 C28 1.506(4)
C26 C25 1.375(5)
C17 C18 1.390(4)
C21 C20 1.384(4)
C25 C24 1.377(5)
C13 C14 1.375(5)
C13 C12 1.377(5)
C5 C6 1.361(5)
Si1 C34 1.833(3)
Si1 C37 1.876(4)
Si1 C36 1.881(4)
Si1 C35 1.882(4)
Si2 C30 1.833(3)
Si2 C33 1.852(5)
Si2 C32 1.858(5)
Si2 C31 1.863(6)
O1 C41 1.447(4)
O1 C38 1.456(4)
C41 C40 1.510(6)
C38 C39 1.460(6)
C40 C39 1.481(6)
C43 C48 1.292(12)
C43 C44 1.333(15)
C43 C42 1.444(12)
C46 C45 1.360(15)
C46 C47 1.612(18)
C44 C45 1.29(2)
C48 C47 1.37(2)
